data_4327733
loop_
_publ_author_name
'T. Arumuganathan'
'Manuel Volpe'
'Bastian Harum'
'Dietmar Wurm'
'Ferdinand Belaj'
'Nadia C. M\"osch-Zanetti'

_publ_contact_author_address
; Institute of Chemistry,
  Karl-Franzens University Graz,
  Schubertstr. 1,
  A-8010 Graz,
  Austria
;
_publ_contact_author_email ferdinand.belaj@uni-graz.at
_publ_contact_author_fax 43(316)3809835
_publ_contact_author_name 'Ferdinand Belaj'
_publ_contact_author_phone 43(316)3805288
_publ_section_title
;
 Unusual Nonoctahedral Geometry with Molybdenum Oxoimido Complexes
 Containing \h2-Pyrazolate Ligands
;
_journal_name_full 'Inorganic Chemistry'
_journal_page_first 150
_journal_page_last 156
_journal_paper_doi 10.1021/ic201308g
_journal_volume 51
_journal_year 2012
_chemical_compound_source 'synthetical product'
_chemical_formula_moiety 'C26 H47 Mo1 N5 O'
_chemical_formula_sum 'C26 H47 Mo N5 O'
_chemical_formula_weight 541.63
_chemical_name_systematic
; [3,5-bis(tert-butyl)-1H-pyrazolato-kappa-N1,kappa-N2][3,5-bis(tert-butyl)-
1H-pyrazolato-kappa-N1][tert-butylaminato]-oxo-molybdenum(VI)
;
_space_group_IT_number 2
_symmetry_cell_setting triclinic
_symmetry_space_group_name_Hall '-P 1'
_symmetry_space_group_name_H-M 'P -1'
_atom_sites_solution_hydrogens geom
_atom_sites_solution_primary direct
_atom_sites_solution_secondary difmap
_audit_creation_method 'manual edited SHELXL-97 .cif file'
_cell_angle_alpha 65.037(12)
_cell_angle_beta 72.924(12)
_cell_angle_gamma 76.939(12)
_cell_formula_units_Z 2
_cell_length_a 9.6391(14)
_cell_length_b 12.251(2)
_cell_length_c 14.203(3)
_cell_measurement_reflns_used 61
_cell_measurement_temperature 95(2)
_cell_measurement_theta_max 19.87
_cell_measurement_theta_min 17.66
_cell_volume 1443.4(5)
_computing_cell_refinement 'local software'
_computing_data_collection 'local software'
_computing_data_reduction 'local software'
_computing_molecular_graphics 'ORTEP (Johnson, 1965)'
_computing_publication_material 'SHELXL-97 (Sheldrick, 1997)'
_computing_structure_refinement 'SHELXL-97 (Sheldrick, 1997)'
_computing_structure_solution 'SHELXS-97 (Sheldrick, 1997)'
_diffrn_ambient_temperature 95(2)
_diffrn_measured_fraction_theta_full 0.998
_diffrn_measured_fraction_theta_max 0.998
_diffrn_measurement_device 'four-circle diffractometer'
_diffrn_measurement_device_type Stoe
_diffrn_measurement_method '\w scans'
_diffrn_radiation_monochromator graphite
_diffrn_radiation_source 'fine-focus sealed tube'
_diffrn_radiation_type MoK\a
_diffrn_radiation_wavelength 0.71069
_diffrn_reflns_av_R_equivalents 0.0233
_diffrn_reflns_av_sigmaI/netI 0.0490
_diffrn_reflns_limit_h_max 13
_diffrn_reflns_limit_h_min -13
_diffrn_reflns_limit_k_max 17
_diffrn_reflns_limit_k_min -17
_diffrn_reflns_limit_l_max 19
_diffrn_reflns_limit_l_min -17
_diffrn_reflns_number 9344
_diffrn_reflns_theta_full 30.00
_diffrn_reflns_theta_max 30.00
_diffrn_reflns_theta_min 2.72
_diffrn_standards_decay_% 3.98
_diffrn_standards_interval_count 100
_diffrn_standards_number 3
_exptl_absorpt_coefficient_mu 0.479
_exptl_absorpt_correction_type none
_exptl_crystal_colour colourless
_exptl_crystal_density_diffrn 1.246
_exptl_crystal_description block
_exptl_crystal_F_000 576
_exptl_crystal_size_max 0.26
_exptl_crystal_size_mid 0.22
_exptl_crystal_size_min 0.18
_refine_diff_density_max 0.473
_refine_diff_density_min -0.388
_refine_diff_density_rms 0.065
_refine_ls_extinction_method none
_refine_ls_goodness_of_fit_ref 1.056
_refine_ls_hydrogen_treatment refU
_refine_ls_matrix_type full
_refine_ls_number_parameters 330
_refine_ls_number_reflns 8412
_refine_ls_number_restraints 0
_refine_ls_restrained_S_all 1.056
_refine_ls_R_factor_all 0.0332
_refine_ls_R_factor_gt 0.0285
_refine_ls_shift/su_max 0.002
_refine_ls_shift/su_mean 0.000
_refine_ls_structure_factor_coef Fsqd
_refine_ls_weighting_details 'calc w=1/[\s^2^(Fo^2^)+(0.0000P)^2^+0.4094P] where P=(Fo^2^+2Fc^2^)/3'
_refine_ls_weighting_scheme calc
_refine_ls_wR_factor_gt 0.0655
_refine_ls_wR_factor_ref 0.0678
_reflns_number_gt 7714
_reflns_number_total 8412
_reflns_threshold_expression >2sigma(I)
_cod_data_source_file ic201308g_si_002_2.cif
_cod_data_source_block DW54
_cod_original_formula_sum 'C26 H47 Mo1 N5 O'
_cod_database_code 4327733

loop_
_symmetry_equiv_pos_as_xyz
'x, y, z'
'-x, -y, -z'

loop_
_atom_site_label
_atom_site_type_symbol
_atom_site_fract_x
_atom_site_fract_y
_atom_site_fract_z
_atom_site_U_iso_or_equiv
_atom_site_adp_type
_atom_site_occupancy
_atom_site_symmetry_multiplicity
_atom_site_calc_flag
_atom_site_refinement_flags
Mo1 Mo 0.953357(13) 0.655146(11) 0.687630(10) 0.01263(4) Uani 1 1 d .
O1 O 1.08626(12) 0.67073(10) 0.73667(9) 0.0190(2) Uani 1 1 d .
N1 N 1.04641(13) 0.62691(11) 0.57378(10) 0.0159(2) Uani 1 1 d .
C1 C 1.18102(16) 0.60814(14) 0.49748(13) 0.0165(3) Uani 1 1 d .
C2 C 1.14352(18) 0.63447(17) 0.39186(14) 0.0240(3) Uani 1 1 d .
H21 H 1.0830 0.5742 0.4022 0.032(3) Uiso 1 1 calc R
H22 H 1.2338 0.6304 0.3385 0.032(3) Uiso 1 1 calc R
H23 H 1.0897 0.7157 0.3673 0.032(3) Uiso 1 1 calc R
C3 C 1.28890(17) 0.69169(15) 0.48256(14) 0.0213(3) Uani 1 1 d .
H31 H 1.2488 0.7764 0.4496 0.032(3) Uiso 1 1 calc R
H32 H 1.3819 0.6749 0.4364 0.032(3) Uiso 1 1 calc R
H33 H 1.3051 0.6772 0.5521 0.032(3) Uiso 1 1 calc R
C4 C 1.24471(18) 0.47533(15) 0.54621(15) 0.0244(3) Uani 1 1 d .
H41 H 1.2676 0.4601 0.6138 0.033(3) Uiso 1 1 calc R
H42 H 1.3341 0.4587 0.4969 0.033(3) Uiso 1 1 calc R
H43 H 1.1731 0.4223 0.5590 0.033(3) Uiso 1 1 calc R
N11 N 0.83528(13) 0.82004(11) 0.63288(10) 0.0149(2) Uani 1 1 d .
N12 N 0.78468(14) 0.82117(11) 0.73432(10) 0.0161(2) Uani 1 1 d .
C13 C 0.68629(15) 0.91868(13) 0.72668(12) 0.0145(3) Uani 1 1 d .
C14 C 0.67180(15) 0.98142(13) 0.61961(12) 0.0148(3) Uani 1 1 d .
H14 H 0.6091 1.0537 0.5927 0.014(4) Uiso 1 1 calc R
C15 C 0.76705(15) 0.91661(12) 0.56201(12) 0.0135(3) Uani 1 1 d .
N21 N 0.88626(13) 0.48926(11) 0.79699(11) 0.0173(2) Uani 1 1 d .
N22 N 0.76315(13) 0.55500(11) 0.76041(11) 0.0166(2) Uani 1 1 d .
C23 C 0.65299(15) 0.48649(13) 0.81093(12) 0.0142(3) Uani 1 1 d .
C24 C 0.70724(16) 0.37377(13) 0.88010(12) 0.0163(3) Uani 1 1 d .
H24 H 0.6536 0.3070 0.9255 0.024(5) Uiso 1 1 calc R
C25 C 0.85424(16) 0.37836(13) 0.86955(12) 0.0155(3) Uani 1 1 d .
C31 C 0.61239(16) 0.95107(14) 0.82314(12) 0.0172(3) Uani 1 1 d .
C32 C 0.5658(2) 0.83636(16) 0.91890(14) 0.0279(4) Uani 1 1 d .
H321 H 0.4947 0.8031 0.9042 0.038(4) Uiso 1 1 calc R
H322 H 0.5212 0.8563 0.9821 0.038(4) Uiso 1 1 calc R
H323 H 0.6516 0.7762 0.9317 0.038(4) Uiso 1 1 calc R
C33 C 0.71994(19) 1.00457(17) 0.84766(15) 0.0273(4) Uani 1 1 d .
H331 H 0.8079 0.9465 0.8586 0.036(4) Uiso 1 1 calc R
H332 H 0.6742 1.0214 0.9123 0.036(4) Uiso 1 1 calc R
H333 H 0.7466 1.0801 0.7878 0.036(4) Uiso 1 1 calc R
C34 C 0.4776(2) 1.04431(18) 0.80153(16) 0.0316(4) Uani 1 1 d .
H341 H 0.5079 1.1186 0.7414 0.043(4) Uiso 1 1 calc R
H342 H 0.4297 1.0630 0.8650 0.043(4) Uiso 1 1 calc R
H343 H 0.4093 1.0109 0.7844 0.043(4) Uiso 1 1 calc R
C35 C 0.79676(16) 0.93941(13) 0.44502(12) 0.0143(3) Uani 1 1 d .
C36 C 0.75176(18) 0.83432(14) 0.43293(13) 0.0202(3) Uani 1 1 d .
H361 H 0.8055 0.7579 0.4716 0.024(3) Uiso 1 1 calc R
H362 H 0.7745 0.8474 0.3573 0.024(3) Uiso 1 1 calc R
H363 H 0.6466 0.8306 0.4622 0.024(3) Uiso 1 1 calc R
C37 C 0.71012(17) 1.05876(14) 0.38755(13) 0.0195(3) Uani 1 1 d .
H371 H 0.6054 1.0541 0.4189 0.023(3) Uiso 1 1 calc R
H372 H 0.7298 1.0731 0.3118 0.023(3) Uiso 1 1 calc R
H373 H 0.7397 1.1255 0.3952 0.023(3) Uiso 1 1 calc R
C38 C 0.96008(17) 0.94951(15) 0.39457(13) 0.0206(3) Uani 1 1 d .
H381 H 0.9863 1.0211 0.3966 0.027(3) Uiso 1 1 calc R
H382 H 0.9804 0.9571 0.3204 0.027(3) Uiso 1 1 calc R
H383 H 1.0178 0.8767 0.4345 0.027(3) Uiso 1 1 calc R
C41 C 0.49976(16) 0.53292(14) 0.79321(12) 0.0164(3) Uani 1 1 d .
C42 C 0.39764(18) 0.54493(17) 0.89521(14) 0.0255(3) Uani 1 1 d .
H421 H 0.3970 0.4654 0.9541 0.032(3) Uiso 1 1 calc R
H422 H 0.2984 0.5753 0.8837 0.032(3) Uiso 1 1 calc R
H423 H 0.4324 0.6017 0.9128 0.032(3) Uiso 1 1 calc R
C43 C 0.44296(18) 0.44270(16) 0.76818(15) 0.0240(3) Uani 1 1 d .
H431 H 0.5034 0.4373 0.7011 0.033(3) Uiso 1 1 calc R
H432 H 0.3414 0.4707 0.7615 0.033(3) Uiso 1 1 calc R
H433 H 0.4479 0.3626 0.8260 0.033(3) Uiso 1 1 calc R
C44 C 0.49743(18) 0.65683(15) 0.70141(15) 0.0255(3) Uani 1 1 d .
H441 H 0.5314 0.7146 0.7184 0.031(3) Uiso 1 1 calc R
H442 H 0.3975 0.6856 0.6909 0.031(3) Uiso 1 1 calc R
H443 H 0.5619 0.6497 0.6361 0.031(3) Uiso 1 1 calc R
C45 C 0.96697(17) 0.28507(14) 0.92514(13) 0.0214(3) Uani 1 1 d .
C46 C 0.8921(2) 0.17906(17) 1.01664(17) 0.0336(4) Uani 1 1 d .
H461 H 0.8187 0.2091 1.0673 0.042(4) Uiso 1 1 calc R
H462 H 0.9652 0.1194 1.0530 0.042(4) Uiso 1 1 calc R
H463 H 0.8445 0.1408 0.9881 0.042(4) Uiso 1 1 calc R
C47 C 1.0799(2) 0.2388(2) 0.84506(18) 0.0419(5) Uani 1 1 d .
H471 H 1.0312 0.2012 0.8167 0.055(5) Uiso 1 1 calc R
H472 H 1.1535 0.1788 0.8806 0.055(5) Uiso 1 1 calc R
H473 H 1.1275 0.3069 0.7865 0.055(5) Uiso 1 1 calc R
C48 C 1.0426(2) 0.34362(18) 0.97030(18) 0.0350(4) Uani 1 1 d .
H481 H 1.0859 0.4144 0.9126 0.050(4) Uiso 1 1 calc R
H482 H 1.1195 0.2847 1.0027 0.050(4) Uiso 1 1 calc R
H483 H 0.9707 0.3691 1.0244 0.050(4) Uiso 1 1 calc R

loop_
_atom_site_aniso_label
_atom_site_aniso_U_11
_atom_site_aniso_U_22
_atom_site_aniso_U_33
_atom_site_aniso_U_23
_atom_site_aniso_U_13
_atom_site_aniso_U_12
Mo1 0.01089(6) 0.01133(6) 0.01510(6) -0.00501(4) -0.00261(4) -0.00070(4)
O1 0.0167(5) 0.0195(5) 0.0222(6) -0.0087(4) -0.0056(4) -0.0018(4)
N1 0.0145(6) 0.0129(5) 0.0196(6) -0.0072(5) -0.0015(5) -0.0012(4)
C1 0.0133(6) 0.0175(7) 0.0207(7) -0.0107(6) -0.0013(5) -0.0017(5)
C2 0.0191(7) 0.0340(9) 0.0237(8) -0.0175(7) -0.0026(6) -0.0019(6)
C3 0.0164(7) 0.0225(7) 0.0281(8) -0.0133(7) -0.0017(6) -0.0050(6)
C4 0.0200(7) 0.0193(7) 0.0329(9) -0.0134(7) -0.0018(7) 0.0012(6)
N11 0.0150(6) 0.0136(5) 0.0155(6) -0.0065(5) -0.0022(5) -0.0004(4)
N12 0.0164(6) 0.0149(6) 0.0154(6) -0.0056(5) -0.0021(5) -0.0014(4)
C13 0.0126(6) 0.0146(6) 0.0163(7) -0.0065(5) -0.0020(5) -0.0024(5)
C14 0.0132(6) 0.0133(6) 0.0179(7) -0.0062(5) -0.0037(5) -0.0008(5)
C15 0.0122(6) 0.0125(6) 0.0163(7) -0.0053(5) -0.0030(5) -0.0032(5)
N21 0.0116(5) 0.0151(6) 0.0219(6) -0.0038(5) -0.0051(5) -0.0003(4)
N22 0.0135(5) 0.0141(6) 0.0193(6) -0.0035(5) -0.0058(5) 0.0005(4)
C23 0.0128(6) 0.0153(6) 0.0139(6) -0.0059(5) -0.0015(5) -0.0015(5)
C24 0.0145(6) 0.0156(6) 0.0157(7) -0.0040(5) -0.0018(5) -0.0021(5)
C25 0.0145(6) 0.0146(6) 0.0149(7) -0.0043(5) -0.0027(5) -0.0004(5)
C31 0.0155(6) 0.0187(7) 0.0169(7) -0.0078(6) -0.0014(5) -0.0020(5)
C32 0.0321(9) 0.0268(8) 0.0193(8) -0.0079(7) 0.0052(7) -0.0096(7)
C33 0.0251(8) 0.0370(10) 0.0273(9) -0.0215(8) 0.0023(7) -0.0104(7)
C34 0.0270(9) 0.0387(10) 0.0284(9) -0.0201(8) -0.0068(7) 0.0129(8)
C35 0.0147(6) 0.0142(6) 0.0151(6) -0.0061(5) -0.0033(5) -0.0028(5)
C36 0.0254(8) 0.0166(7) 0.0214(8) -0.0084(6) -0.0059(6) -0.0047(6)
C37 0.0219(7) 0.0168(7) 0.0180(7) -0.0042(6) -0.0063(6) -0.0013(6)
C38 0.0171(7) 0.0245(8) 0.0186(7) -0.0076(6) -0.0004(6) -0.0057(6)
C41 0.0131(6) 0.0188(7) 0.0168(7) -0.0072(6) -0.0030(5) -0.0005(5)
C42 0.0170(7) 0.0370(9) 0.0247(8) -0.0171(7) -0.0043(6) 0.0029(6)
C43 0.0184(7) 0.0270(8) 0.0326(9) -0.0160(7) -0.0074(7) -0.0028(6)
C44 0.0200(7) 0.0217(8) 0.0293(9) -0.0010(7) -0.0115(7) -0.0020(6)
C45 0.0159(7) 0.0189(7) 0.0224(8) -0.0016(6) -0.0062(6) 0.0009(5)
C46 0.0250(8) 0.0244(8) 0.0360(10) 0.0063(8) -0.0124(8) -0.0022(7)
C47 0.0345(10) 0.0388(11) 0.0361(11) -0.0114(9) -0.0069(9) 0.0195(9)
C48 0.0299(9) 0.0329(10) 0.0408(11) -0.0045(9) -0.0217(9) -0.0020(8)

loop_
_atom_type_symbol
_atom_type_description
_atom_type_scat_dispersion_real
_atom_type_scat_dispersion_imag
_atom_type_scat_source
C C 0.0033 0.0016 'International Tables Vol C Tables 4.2.6.8 and 6.1.1.4'
H H 0.0000 0.0000 'International Tables Vol C Tables 4.2.6.8 and 6.1.1.4'
Mo Mo -1.6832 0.6857 'International Tables Vol C Tables 4.2.6.8 and 6.1.1.4'
N N 0.0061 0.0033 'International Tables Vol C Tables 4.2.6.8 and 6.1.1.4'
O O 0.0106 0.0060 'International Tables Vol C Tables 4.2.6.8 and 6.1.1.4'

loop_
_geom_angle_atom_site_label_1
_geom_angle_atom_site_label_2
_geom_angle_atom_site_label_3
_geom_angle
_geom_angle_publ_flag
O1 Mo1 N1 104.89(6) yes
O1 Mo1 N11 108.01(5) yes
N1 Mo1 N11 104.64(6) yes
O1 Mo1 N21 102.59(5) yes
N1 Mo1 N21 104.04(6) yes
N11 Mo1 N21 130.34(5) yes
O1 Mo1 N22 133.43(5) yes
N1 Mo1 N22 107.93(6) yes
N11 Mo1 N22 94.65(5) yes
N21 Mo1 N22 37.71(5) yes
O1 Mo1 N12 91.96(5) yes
N1 Mo1 N12 138.19(5) yes
N11 Mo1 N12 33.65(5) yes
N21 Mo1 N12 109.24(5) yes
N22 Mo1 N12 85.03(5) yes
C1 N1 Mo1 152.30(11) yes
N1 C1 C2 109.13(12) ?
N1 C1 C3 108.95(12) ?
C2 C1 C3 111.22(14) ?
N1 C1 C4 106.95(13) ?
C2 C1 C4 110.63(13) ?
C3 C1 C4 109.84(13) ?
C1 C2 H21 109.5 ?
C1 C2 H22 109.5 ?
H21 C2 H22 109.5 ?
C1 C2 H23 109.5 ?
H21 C2 H23 109.5 ?
H22 C2 H23 109.5 ?
C1 C3 H31 109.5 ?
C1 C3 H32 109.5 ?
H31 C3 H32 109.5 ?
C1 C3 H33 109.5 ?
H31 C3 H33 109.5 ?
H32 C3 H33 109.5 ?
C1 C4 H41 109.5 ?
C1 C4 H42 109.5 ?
H41 C4 H42 109.5 ?
C1 C4 H43 109.5 ?
H41 C4 H43 109.5 ?
H42 C4 H43 109.5 ?
C15 N11 N12 110.56(12) yes
C15 N11 Mo1 156.58(11) yes
N12 N11 Mo1 91.84(8) yes
C13 N12 N11 106.64(12) yes
C13 N12 Mo1 160.31(11) yes
N11 N12 Mo1 54.51(7) yes
N12 C13 C14 109.76(13) ?
N12 C13 C31 120.86(13) ?
C14 C13 C31 129.33(13) ?
C15 C14 C13 106.49(13) ?
C15 C14 H14 126.8 ?
C13 C14 H14 126.8 ?
N11 C15 C14 106.55(13) ?
N11 C15 C35 123.31(13) ?
C14 C15 C35 130.14(13) ?
C25 N21 N22 109.40(12) yes
C25 N21 Mo1 175.13(11) yes
N22 N21 Mo1 75.47(8) yes
C23 N22 N21 108.39(12) yes
C23 N22 Mo1 175.13(11) yes
N21 N22 Mo1 66.83(7) yes
N22 C23 C24 107.90(13) ?
N22 C23 C41 122.32(13) ?
C24 C23 C41 129.75(13) ?
C25 C24 C23 107.15(13) ?
C25 C24 H24 126.4 ?
C23 C24 H24 126.4 ?
N21 C25 C24 107.15(13) ?
N21 C25 C45 122.04(13) ?
C24 C25 C45 130.80(14) ?
C13 C31 C33 109.34(12) ?
C13 C31 C32 109.17(13) ?
C33 C31 C32 109.25(14) ?
C13 C31 C34 110.33(13) ?
C33 C31 C34 109.24(14) ?
C32 C31 C34 109.49(14) ?
C31 C32 H321 109.5 ?
C31 C32 H322 109.5 ?
H321 C32 H322 109.5 ?
C31 C32 H323 109.5 ?
H321 C32 H323 109.5 ?
H322 C32 H323 109.5 ?
C31 C33 H331 109.5 ?
C31 C33 H332 109.5 ?
H331 C33 H332 109.5 ?
C31 C33 H333 109.5 ?
H331 C33 H333 109.5 ?
H332 C33 H333 109.5 ?
C31 C34 H341 109.5 ?
C31 C34 H342 109.5 ?
H341 C34 H342 109.5 ?
C31 C34 H343 109.5 ?
H341 C34 H343 109.5 ?
H342 C34 H343 109.5 ?
C15 C35 C37 109.82(12) ?
C15 C35 C38 109.73(12) ?
C37 C35 C38 108.32(12) ?
C15 C35 C36 109.38(12) ?
C37 C35 C36 109.81(12) ?
C38 C35 C36 109.76(13) ?
C35 C36 H361 109.5 ?
C35 C36 H362 109.5 ?
H361 C36 H362 109.5 ?
C35 C36 H363 109.5 ?
H361 C36 H363 109.5 ?
H362 C36 H363 109.5 ?
C35 C37 H371 109.5 ?
C35 C37 H372 109.5 ?
H371 C37 H372 109.5 ?
C35 C37 H373 109.5 ?
H371 C37 H373 109.5 ?
H372 C37 H373 109.5 ?
C35 C38 H381 109.5 ?
C35 C38 H382 109.5 ?
H381 C38 H382 109.5 ?
C35 C38 H383 109.5 ?
H381 C38 H383 109.5 ?
H382 C38 H383 109.5 ?
C23 C41 C44 110.47(13) ?
C23 C41 C42 109.44(13) ?
C44 C41 C42 109.05(14) ?
C23 C41 C43 109.97(13) ?
C44 C41 C43 109.68(14) ?
C42 C41 C43 108.20(13) ?
C41 C42 H421 109.5 ?
C41 C42 H422 109.5 ?
H421 C42 H422 109.5 ?
C41 C42 H423 109.5 ?
H421 C42 H423 109.5 ?
H422 C42 H423 109.5 ?
C41 C43 H431 109.5 ?
C41 C43 H432 109.5 ?
H431 C43 H432 109.5 ?
C41 C43 H433 109.5 ?
H431 C43 H433 109.5 ?
H432 C43 H433 109.5 ?
C41 C44 H441 109.5 ?
C41 C44 H442 109.5 ?
H441 C44 H442 109.5 ?
C41 C44 H443 109.5 ?
H441 C44 H443 109.5 ?
H442 C44 H443 109.5 ?
C25 C45 C47 109.21(14) ?
C25 C45 C46 109.71(13) ?
C47 C45 C46 109.63(16) ?
C25 C45 C48 109.35(14) ?
C47 C45 C48 109.79(16) ?
C46 C45 C48 109.14(16) ?
C45 C46 H461 109.5 ?
C45 C46 H462 109.5 ?
H461 C46 H462 109.5 ?
C45 C46 H463 109.5 ?
H461 C46 H463 109.5 ?
H462 C46 H463 109.5 ?
C45 C47 H471 109.5 ?
C45 C47 H472 109.5 ?
H471 C47 H472 109.5 ?
C45 C47 H473 109.5 ?
H471 C47 H473 109.5 ?
H472 C47 H473 109.5 ?
C45 C48 H481 109.5 ?
C45 C48 H482 109.5 ?
H481 C48 H482 109.5 ?
C45 C48 H483 109.5 ?
H481 C48 H483 109.5 ?
H482 C48 H483 109.5 ?

loop_
_geom_bond_atom_site_label_1
_geom_bond_atom_site_label_2
_geom_bond_distance
_geom_bond_publ_flag
Mo1 O1 1.7057(11) yes
Mo1 N1 1.7375(13) yes
Mo1 N11 2.0336(13) yes
Mo1 N12 2.4962(13) yes
Mo1 N21 2.0738(13) yes
Mo1 N22 2.1836(13) yes
N1 C1 1.4699(19) ?
C1 C2 1.530(2) ?
C1 C3 1.531(2) ?
C1 C4 1.533(2) ?
C2 H21 0.98 ?
C2 H22 0.98 ?
C2 H23 0.98 ?
C3 H31 0.98 ?
C3 H32 0.98 ?
C3 H33 0.98 ?
C4 H41 0.98 ?
C4 H42 0.98 ?
C4 H43 0.98 ?
N11 C15 1.3703(18) yes
N11 N12 1.3838(18) yes
N12 C13 1.3332(18) yes
C13 C14 1.419(2) ?
C13 C31 1.517(2) ?
C14 C15 1.386(2) ?
C14 H14 0.95 ?
C15 C35 1.512(2) ?
N21 C25 1.3506(19) yes
N21 N22 1.3797(17) yes
N22 C23 1.3394(19) yes
C23 C24 1.406(2) ?
C23 C41 1.512(2) ?
C24 C25 1.392(2) ?
C24 H24 0.95 ?
C25 C45 1.514(2) ?
C31 C33 1.529(2) ?
C31 C32 1.530(2) ?
C31 C34 1.534(2) ?
C32 H321 0.98 ?
C32 H322 0.98 ?
C32 H323 0.98 ?
C33 H331 0.98 ?
C33 H332 0.98 ?
C33 H333 0.98 ?
C34 H341 0.98 ?
C34 H342 0.98 ?
C34 H343 0.98 ?
C35 C37 1.531(2) ?
C35 C38 1.535(2) ?
C35 C36 1.536(2) ?
C36 H361 0.98 ?
C36 H362 0.98 ?
C36 H363 0.98 ?
C37 H371 0.98 ?
C37 H372 0.98 ?
C37 H373 0.98 ?
C38 H381 0.98 ?
C38 H382 0.98 ?
C38 H383 0.98 ?
C41 C44 1.528(2) ?
C41 C42 1.538(2) ?
C41 C43 1.539(2) ?
C42 H421 0.98 ?
C42 H422 0.98 ?
C42 H423 0.98 ?
C43 H431 0.98 ?
C43 H432 0.98 ?
C43 H433 0.98 ?
C44 H441 0.98 ?
C44 H442 0.98 ?
C44 H443 0.98 ?
C45 C47 1.529(3) ?
C45 C46 1.531(2) ?
C45 C48 1.535(3) ?
C46 H461 0.98 ?
C46 H462 0.98 ?
C46 H463 0.98 ?
C47 H471 0.98 ?
C47 H472 0.98 ?
C47 H473 0.98 ?
C48 H481 0.98 ?
C48 H482 0.98 ?
C48 H483 0.98 ?

loop_
_geom_torsion_atom_site_label_1
_geom_torsion_atom_site_label_2
_geom_torsion_atom_site_label_3
_geom_torsion_atom_site_label_4
_geom_torsion
_geom_torsion_publ_flag
O1 Mo1 N1 C1 1.1(2) ?
N11 Mo1 N1 C1 114.7(2) ?
N21 Mo1 N1 C1 -106.3(2) ?
N22 Mo1 N1 C1 -145.4(2) ?
N12 Mo1 N1 C1 111.6(2) ?
Mo1 N1 C1 C2 -158.59(18) ?
Mo1 N1 C1 C3 -37.0(3) ?
Mo1 N1 C1 C4 81.7(2) ?
O1 Mo1 N11 C15 131.6(3) ?
N1 Mo1 N11 C15 20.3(3) ?
N21 Mo1 N11 C15 -103.1(3) ?
N22 Mo1 N11 C15 -89.6(3) ?
N12 Mo1 N11 C15 -163.4(3) ?
O1 Mo1 N11 N12 -64.95(9) ?
N1 Mo1 N11 N12 -176.30(8) yes
N21 Mo1 N11 N12 60.28(10) ?
N22 Mo1 N11 N12 73.80(8) ?
C15 N11 N12 C13 -0.58(16) ?
Mo1 N11 N12 C13 -173.62(10) ?
C15 N11 N12 Mo1 173.04(13) ?
O1 Mo1 N12 C13 138.9(3) ?
N1 Mo1 N12 C13 23.8(3) ?
N11 Mo1 N12 C13 18.4(3) ?
N21 Mo1 N12 C13 -117.1(3) ?
N22 Mo1 N12 C13 -87.7(3) ?
O1 Mo1 N12 N11 120.45(9) ?
N1 Mo1 N12 N11 5.37(12) yes
N21 Mo1 N12 N11 -135.49(8) ?
N22 Mo1 N12 N11 -106.11(9) ?
N11 N12 C13 C14 0.32(16) ?
Mo1 N12 C13 C14 -15.3(4) ?
N11 N12 C13 C31 -177.50(12) ?
Mo1 N12 C13 C31 166.9(2) ?
N12 C13 C14 C15 0.04(16) ?
C31 C13 C14 C15 177.63(14) ?
N12 N11 C15 C14 0.61(16) ?
Mo1 N11 C15 C14 162.9(2) ?
N12 N11 C15 C35 -178.91(12) ?
Mo1 N11 C15 C35 -16.7(3) ?
C13 C14 C15 N11 -0.39(16) ?
C13 C14 C15 C35 179.08(14) ?
O1 Mo1 N21 N22 149.64(8) ?
N1 Mo1 N21 N22 -101.26(9) yes
N11 Mo1 N21 N22 22.39(11) ?
N12 Mo1 N21 N22 53.03(9) ?
C25 N21 N22 C23 0.94(17) ?
Mo1 N21 N22 C23 -179.05(12) ?
C25 N21 N22 Mo1 179.99(13) ?
O1 Mo1 N22 N21 -42.79(11) ?
N1 Mo1 N22 N21 89.91(9) yes
N11 Mo1 N22 N21 -163.07(8) ?
N12 Mo1 N22 N21 -130.78(9) ?
N21 N22 C23 C24 -0.95(17) ?
N21 N22 C23 C41 177.29(13) ?
N22 C23 C24 C25 0.62(17) ?
C41 C23 C24 C25 -177.44(15) ?
N22 N21 C25 C24 -0.53(17) ?
N22 N21 C25 C45 -179.50(14) ?
C23 C24 C25 N21 -0.05(17) ?
C23 C24 C25 C45 178.80(16) ?
N12 C13 C31 C33 74.92(18) ?
C14 C13 C31 C33 -102.43(18) ?
N12 C13 C31 C32 -44.55(19) ?
C14 C13 C31 C32 138.10(16) ?
N12 C13 C31 C34 -164.92(15) ?
C14 C13 C31 C34 17.7(2) ?
N11 C15 C35 C37 -176.32(13) ?
C14 C15 C35 C37 4.3(2) ?
N11 C15 C35 C38 -57.36(17) ?
C14 C15 C35 C38 123.24(16) ?
N11 C15 C35 C36 63.10(17) ?
C14 C15 C35 C36 -116.30(16) ?
N22 C23 C41 C44 7.9(2) ?
C24 C23 C41 C44 -174.23(16) ?
N22 C23 C41 C42 -112.12(16) ?
C24 C23 C41 C42 65.7(2) ?
N22 C23 C41 C43 129.15(16) ?
C24 C23 C41 C43 -53.0(2) ?
N21 C25 C45 C47 -70.4(2) ?
C24 C25 C45 C47 110.9(2) ?
N21 C25 C45 C46 169.47(16) ?
C24 C25 C45 C46 -9.2(3) ?
N21 C25 C45 C48 49.8(2) ?
C24 C25 C45 C48 -128.90(19) ?
